data_7035152
loop_
_publ_author_name
'Wei, Jian-Hua'
'Chen, Zhen-Feng'
'Qin, Jiao-Lan'
'Liu, Yan-Cheng'
'Li, Zhu-Quan'
'Khan, Taj-Malook'
'Wang, Meng'
'Jiang, Yan-Hua'
'Shen, Wen-Ying'
'Liang, Hong'

_publ_section_title
;
 Water-soluble oxoglaucine-Y(iii), Dy(iii) complexes: in vitro and in vivo
 anticancer activities by triggering DNA damage, leading to S phase arrest
 and apoptosis.
;
_journal_issue 25
_journal_name_full 'Dalton transactions (Cambridge, England : 2003)'
_journal_page_first 11408
_journal_page_last 11419
_journal_paper_doi 10.1039/c5dt00926j
_journal_volume 44
_journal_year 2015
_chemical_formula_sum 'C41 H38 N5 O20 Y'
_chemical_formula_weight 1009.67
_chemical_name_systematic
; 
 ? 
;
_space_group_IT_number 14
_symmetry_cell_setting monoclinic
_symmetry_space_group_name_Hall '-P 2ybc'
_symmetry_space_group_name_H-M 'P 1 21/c 1'
_atom_sites_solution_hydrogens geom
_atom_sites_solution_primary direct
_atom_sites_solution_secondary difmap
_audit_creation_method SHELXL-97
_audit_update_record
;
2015-05-08 deposited with the CCDC.
2015-05-11 downloaded from the CCDC.
;
_cell_angle_alpha 90.00
_cell_angle_beta 93.8080(10)
_cell_angle_gamma 90.00
_cell_formula_units_Z 4
_cell_length_a 12.0210(11)
_cell_length_b 14.1771(15)
_cell_length_c 24.200(2)
_cell_measurement_reflns_used 1076
_cell_measurement_temperature 293(2)
_cell_measurement_theta_max 26.116
_cell_measurement_theta_min 2.315
_cell_volume 4115.1(7)
_computing_cell_refinement 'Bruker SMART'
_computing_data_collection 'Bruker SMART'
_computing_data_reduction 'Bruker SHELXTL'
_computing_molecular_graphics 'Bruker SHELXTL'
_computing_publication_material 'Bruker SHELXTL'
_computing_structure_refinement 'SHELXL-97 (Sheldrick, 1997)'
_computing_structure_solution 'SHELXS-97 (Sheldrick, 1990)'
_diffrn_ambient_temperature 293(2)
_diffrn_measured_fraction_theta_full 0.999
_diffrn_measured_fraction_theta_max 0.999
_diffrn_measurement_device_type 'CCD area detector'
_diffrn_measurement_method 'phi and omega scans'
_diffrn_radiation_monochromator graphite
_diffrn_radiation_source 'fine-focus sealed tube'
_diffrn_radiation_type MoK\a
_diffrn_radiation_wavelength 0.71073
_diffrn_reflns_av_R_equivalents 0.2258
_diffrn_reflns_av_sigmaI/netI 0.3382
_diffrn_reflns_limit_h_max 13
_diffrn_reflns_limit_h_min -14
_diffrn_reflns_limit_k_max 16
_diffrn_reflns_limit_k_min -16
_diffrn_reflns_limit_l_max 13
_diffrn_reflns_limit_l_min -28
_diffrn_reflns_number 18236
_diffrn_reflns_theta_full 25.02
_diffrn_reflns_theta_max 25.02
_diffrn_reflns_theta_min 2.22
_exptl_absorpt_coefficient_mu 1.511
_exptl_absorpt_correction_T_max 0.8395
_exptl_absorpt_correction_T_min 0.6858
_exptl_absorpt_correction_type multi-scan
_exptl_absorpt_process_details sadabs
_exptl_crystal_density_diffrn 1.630
_exptl_crystal_density_method 'not measured'
_exptl_crystal_F_000 2072
_exptl_crystal_size_max 0.27
_exptl_crystal_size_mid 0.15
_exptl_crystal_size_min 0.12
_refine_diff_density_max 0.817
_refine_diff_density_min -1.515
_refine_diff_density_rms 0.137
_refine_ls_extinction_method none
_refine_ls_goodness_of_fit_ref 1.064
_refine_ls_hydrogen_treatment mixed
_refine_ls_matrix_type full
_refine_ls_number_parameters 613
_refine_ls_number_reflns 7255
_refine_ls_number_restraints 0
_refine_ls_restrained_S_all 1.064
_refine_ls_R_factor_all 0.2680
_refine_ls_R_factor_gt 0.0942
_refine_ls_shift/su_max 0.001
_refine_ls_shift/su_mean 0.000
_refine_ls_structure_factor_coef Fsqd
_refine_ls_weighting_details 'calc w=1/[\s^2^(Fo^2^)+(0.0295P)^2^+0.0000P] where P=(Fo^2^+2Fc^2^)/3'
_refine_ls_weighting_scheme calc
_refine_ls_wR_factor_gt 0.2104
_refine_ls_wR_factor_ref 0.2434
_reflns_number_gt 1969
_reflns_number_total 7255
_reflns_threshold_expression >2sigma(I)
_cod_data_source_file c5dt00926j2.cif
_cod_data_source_block 110430d
_cod_depositor_comments
;
The following automatic conversions were performed:

'_symmetry_cell_setting' value 'Monoclinic' changed to 'monoclinic'
according to
/usr/data/users/saulius/crontab/automatic-downloads/rss-feeds/RSC/lib/dictionaries/cif_core.dic
dictionary named 'cif_core.dic' version 2.4.2 from 2011-04-26.

Automatic conversion script
Id: cif_fix_values 3271 2015-04-21 07:52:19Z andrius 

 Adding full bibliography for 7035152--7035153.cif.
;
_cod_original_cell_volume 4115.2(7)
_cod_original_sg_symbol_H-M P2(1)/c
_cod_database_code 7035152

loop_
_symmetry_equiv_pos_as_xyz
'x, y, z'
'-x, y+1/2, -z+1/2'
'-x, -y, -z'
'x, -y-1/2, z-1/2'

loop_
_atom_site_label
_atom_site_type_symbol
_atom_site_fract_x
_atom_site_fract_y
_atom_site_fract_z
_atom_site_U_iso_or_equiv
_atom_site_adp_type
_atom_site_occupancy
_atom_site_symmetry_multiplicity
_atom_site_calc_flag
_atom_site_refinement_flags
Y1 Y 0.26921(9) 0.53993(11) 0.23537(5) 0.0573(5) Uani 1 1 d .
N1 N 0.3023(7) 0.5761(8) 0.1329(4) 0.053(3) Uani 1 1 d .
N2 N 0.3612(7) 0.5743(8) 0.3326(4) 0.055(4) Uani 1 1 d .
N3 N 0.3797(11) 0.7222(14) 0.2250(5) 0.071(5) Uani 1 1 d .
N4 N 0.3902(10) 0.3868(11) 0.1890(5) 0.069(4) Uani 1 1 d .
N5 N 0.1545(11) 0.3755(12) 0.2872(6) 0.080(5) Uani 1 1 d .
O1 O 0.1088(6) 0.5789(6) 0.1791(3) 0.057(3) Uani 1 1 d .
O2 O 0.2169(6) 0.6567(7) -0.1247(4) 0.065(3) Uani 1 1 d .
O3 O 0.0195(6) 0.6585(6) -0.0774(3) 0.062(3) Uani 1 1 d .
O4 O -0.3093(6) 0.6399(7) 0.0144(3) 0.059(3) Uani 1 1 d .
O5 O -0.2990(6) 0.6176(7) 0.1206(3) 0.058(3) Uani 1 1 d .
O6 O 0.1484(6) 0.5964(7) 0.3015(3) 0.061(3) Uani 1 1 d .
O7 O 0.4362(6) 0.6690(7) 0.5889(3) 0.068(3) Uani 1 1 d .
O8 O 0.2194(7) 0.6697(7) 0.5609(4) 0.066(3) Uani 1 1 d .
O9 O -0.1576(6) 0.6309(7) 0.4989(4) 0.063(3) Uani 1 1 d .
O10 O -0.2111(6) 0.6342(7) 0.3936(4) 0.067(3) Uani 1 1 d .
O11 O 0.4325(7) 0.6426(9) 0.2274(4) 0.071(3) Uani 1 1 d .
O12 O 0.2727(7) 0.7109(7) 0.2305(4) 0.071(3) Uani 1 1 d .
O13 O 0.4157(9) 0.8005(10) 0.2170(5) 0.095(4) Uani 1 1 d .
O14 O 0.4335(7) 0.4512(8) 0.2210(4) 0.070(3) Uani 1 1 d .
O15 O 0.2814(6) 0.3923(7) 0.1834(4) 0.069(3) Uani 1 1 d .
O16 O 0.4378(8) 0.3202(9) 0.1697(5) 0.092(4) Uani 1 1 d .
O17 O 0.1066(7) 0.4299(7) 0.2479(4) 0.068(3) Uani 1 1 d .
O18 O 0.2551(7) 0.4061(7) 0.3018(4) 0.080(3) Uani 1 1 d .
O19 O 0.1101(10) 0.3161(10) 0.3104(6) 0.125(6) Uani 1 1 d .
O20 O 0.131(2) 0.598(2) 0.7352(14) 0.257(14) Uani 1 1 d .
H20 H 0.0709 0.6239 0.7378 0.309 Uiso 1 1 calc R
C1 C 0.3995(9) 0.5735(10) 0.1096(5) 0.058(5) Uani 1 1 d .
H1 H 0.4641 0.5620 0.1319 0.070 Uiso 1 1 calc R
C2 C 0.4081(9) 0.5873(10) 0.0538(5) 0.056(4) Uani 1 1 d .
H2 H 0.4779 0.5858 0.0393 0.067 Uiso 1 1 calc R
C3 C 0.3117(9) 0.6039(10) 0.0178(5) 0.052(4) Uani 1 1 d .
C4 C 0.3165(9) 0.6189(10) -0.0384(5) 0.056(4) Uani 1 1 d .
H4 H 0.3850 0.6180 -0.0541 0.067 Uiso 1 1 calc R
C5 C 0.2197(9) 0.6354(10) -0.0717(5) 0.054(4) Uani 1 1 d .
C6 C 0.1139(9) 0.6363(10) -0.0459(5) 0.049(4) Uani 1 1 d .
C7 C 0.1046(9) 0.6205(9) 0.0094(5) 0.046(4) Uani 1 1 d .
C8 C 0.2077(8) 0.6047(10) 0.0423(5) 0.046(4) Uani 1 1 d .
C9 C 0.2086(9) 0.5894(10) 0.0996(5) 0.050(4) Uani 1 1 d .
C10 C 0.1062(9) 0.5945(10) 0.1274(5) 0.048(4) Uani 1 1 d .
C11 C 0.0008(8) 0.6090(9) 0.0942(5) 0.042(4) Uani 1 1 d .
C12 C -0.0007(9) 0.6200(10) 0.0385(5) 0.045(4) Uani 1 1 d .
C13 C -0.1086(8) 0.6321(8) 0.0110(5) 0.045(4) Uani 1 1 d .
H13 H -0.1144 0.6429 -0.0270 0.054 Uiso 1 1 calc R
C14 C -0.2032(9) 0.6281(10) 0.0390(5) 0.048(4) Uani 1 1 d .
C15 C -0.1999(9) 0.6164(10) 0.0959(5) 0.047(4) Uani 1 1 d .
C16 C -0.0938(8) 0.6079(9) 0.1238(5) 0.049(4) Uani 1 1 d .
H16 H -0.0873 0.6016 0.1621 0.058 Uiso 1 1 calc R
C17 C 0.3205(10) 0.6568(11) -0.1519(5) 0.080(5) Uani 1 1 d .
H17A H 0.3692 0.7043 -0.1355 0.120 Uiso 1 1 calc R
H17B H 0.3055 0.6701 -0.1905 0.120 Uiso 1 1 calc R
H17C H 0.3554 0.5961 -0.1476 0.120 Uiso 1 1 calc R
C18 C -0.0026(10) 0.6374(10) -0.1366(5) 0.064(5) Uani 1 1 d .
H18A H 0.0221 0.6892 -0.1582 0.096 Uiso 1 1 calc R
H18B H -0.0811 0.6280 -0.1444 0.096 Uiso 1 1 calc R
H18C H 0.0368 0.5812 -0.1457 0.096 Uiso 1 1 calc R
C19 C -0.3199(9) 0.6629(10) -0.0435(5) 0.065(5) Uani 1 1 d .
H19A H -0.2773 0.7186 -0.0501 0.098 Uiso 1 1 calc R
H19B H -0.3969 0.6741 -0.0547 0.098 Uiso 1 1 calc R
H19C H -0.2927 0.6114 -0.0646 0.098 Uiso 1 1 calc R
C20 C -0.2954(9) 0.6170(11) 0.1796(5) 0.068(5) Uani 1 1 d .
H20A H -0.2655 0.5580 0.1931 0.102 Uiso 1 1 calc R
H20B H -0.3695 0.6250 0.1915 0.102 Uiso 1 1 calc R
H20C H -0.2489 0.6677 0.1938 0.102 Uiso 1 1 calc R
C21 C 0.4755(9) 0.5676(10) 0.3467(5) 0.065(5) Uani 1 1 d .
H21 H 0.5246 0.5520 0.3200 0.078 Uiso 1 1 calc R
C22 C 0.5150(9) 0.5846(10) 0.4010(5) 0.054(4) Uani 1 1 d .
H22 H 0.5912 0.5805 0.4101 0.065 Uiso 1 1 calc R
C23 C 0.4451(9) 0.6072(10) 0.4415(5) 0.055(4) Uani 1 1 d .
C24 C 0.4826(10) 0.6260(11) 0.4974(6) 0.060(5) Uani 1 1 d .
H24 H 0.5586 0.6252 0.5076 0.072 Uiso 1 1 calc R
C25 C 0.4114(10) 0.6446(11) 0.5348(6) 0.062(5) Uani 1 1 d .
C26 C 0.2889(10) 0.6427(11) 0.5219(5) 0.056(4) Uani 1 1 d .
C27 C 0.2480(9) 0.6254(10) 0.4676(5) 0.051(4) Uani 1 1 d .
C28 C 0.3258(9) 0.6071(10) 0.4276(5) 0.052(4) Uani 1 1 d .
C29 C 0.2948(9) 0.5938(10) 0.3708(5) 0.052(4) Uani 1 1 d .
C30 C 0.1751(10) 0.6029(11) 0.3527(6) 0.058(4) Uani 1 1 d .
C31 C 0.0951(9) 0.6158(10) 0.3929(5) 0.050(4) Uani 1 1 d .
C32 C 0.1261(9) 0.6227(10) 0.4496(5) 0.052(4) Uani 1 1 d .
C33 C 0.0405(9) 0.6266(9) 0.4852(5) 0.055(4) Uani 1 1 d .
H33 H 0.0587 0.6276 0.5232 0.066 Uiso 1 1 calc R
C34 C -0.0705(9) 0.6291(10) 0.4667(5) 0.052(4) Uani 1 1 d .
C35 C -0.0979(9) 0.6249(10) 0.4085(5) 0.052(4) Uani 1 1 d .
C36 C -0.0180(9) 0.6171(10) 0.3739(5) 0.053(4) Uani 1 1 d .
H36 H -0.0369 0.6123 0.3361 0.063 Uiso 1 1 calc R
C37 C 0.5548(9) 0.6755(11) 0.6063(5) 0.077(5) Uani 1 1 d .
H37A H 0.5874 0.6137 0.6063 0.115 Uiso 1 1 calc R
H37B H 0.5634 0.7017 0.6429 0.115 Uiso 1 1 calc R
H37C H 0.5913 0.7154 0.5810 0.115 Uiso 1 1 calc R
C38 C 0.2166(11) 0.6221(13) 0.6108(6) 0.102(6) Uani 1 1 d .
H38A H 0.2153 0.5553 0.6040 0.153 Uiso 1 1 calc R
H38B H 0.1510 0.6400 0.6288 0.153 Uiso 1 1 calc R
H38C H 0.2817 0.6378 0.6341 0.153 Uiso 1 1 calc R
C39 C -0.1335(10) 0.6343(11) 0.5579(5) 0.074(5) Uani 1 1 d .
H39A H -0.0827 0.6852 0.5669 0.111 Uiso 1 1 calc R
H39B H -0.1004 0.5758 0.5703 0.111 Uiso 1 1 calc R
H39C H -0.2014 0.6443 0.5759 0.111 Uiso 1 1 calc R
C40 C -0.2374(9) 0.6458(11) 0.3330(5) 0.076(5) Uani 1 1 d .
H40A H -0.1899 0.6934 0.3190 0.114 Uiso 1 1 calc R
H40B H -0.3139 0.6643 0.3264 0.114 Uiso 1 1 calc R
H40C H -0.2252 0.5871 0.3146 0.114 Uiso 1 1 calc R
C41 C 0.118(3) 0.499(3) 0.741(2) 0.31(3) Uani 1 1 d .
H41A H 0.1903 0.4697 0.7421 0.471 Uiso 1 1 calc R
H41B H 0.0734 0.4756 0.7095 0.471 Uiso 1 1 calc R
H41C H 0.0827 0.4860 0.7741 0.471 Uiso 1 1 calc R

loop_
_atom_site_aniso_label
_atom_site_aniso_U_11
_atom_site_aniso_U_22
_atom_site_aniso_U_33
_atom_site_aniso_U_23
_atom_site_aniso_U_13
_atom_site_aniso_U_12
Y1 0.0260(6) 0.1020(13) 0.0417(8) -0.0036(10) -0.0151(5) 0.0008(8)
N1 0.021(5) 0.089(10) 0.046(7) 0.001(7) -0.010(5) 0.004(5)
N2 0.023(5) 0.100(11) 0.041(7) 0.001(7) -0.007(5) -0.007(6)
N3 0.054(10) 0.109(17) 0.050(8) 0.003(11) -0.014(7) -0.018(10)
N4 0.042(8) 0.106(15) 0.057(9) -0.006(9) -0.010(7) 0.009(8)
N5 0.056(9) 0.108(15) 0.074(11) 0.006(11) -0.011(8) -0.008(9)
O1 0.021(4) 0.098(9) 0.049(6) 0.009(6) -0.013(4) 0.003(4)
O2 0.032(5) 0.121(10) 0.041(6) 0.012(6) -0.008(4) 0.003(5)
O3 0.030(5) 0.109(9) 0.045(6) 0.010(6) -0.009(4) 0.007(5)
O4 0.020(4) 0.103(9) 0.052(6) 0.001(6) -0.010(4) 0.005(5)
O5 0.026(4) 0.096(8) 0.050(6) -0.006(6) -0.006(4) 0.003(5)
O6 0.034(5) 0.110(9) 0.037(5) -0.003(6) -0.016(4) 0.000(5)
O7 0.037(5) 0.116(9) 0.048(6) -0.008(6) -0.014(5) -0.012(5)
O8 0.043(5) 0.109(10) 0.046(6) 0.004(6) -0.010(5) 0.006(6)
O9 0.033(5) 0.097(9) 0.057(6) 0.004(6) -0.005(5) 0.003(5)
O10 0.029(5) 0.103(9) 0.066(7) -0.005(6) -0.009(5) 0.005(5)
O11 0.041(6) 0.115(11) 0.054(7) 0.002(7) -0.008(5) -0.011(6)
O12 0.040(5) 0.117(9) 0.056(6) -0.001(6) -0.003(4) -0.006(6)
O13 0.080(8) 0.132(13) 0.073(8) -0.004(9) 0.005(6) -0.040(8)
O14 0.036(5) 0.108(10) 0.065(7) -0.005(7) -0.012(5) 0.005(6)
O15 0.027(5) 0.105(9) 0.071(7) 0.000(6) -0.015(5) 0.005(5)
O16 0.053(6) 0.112(11) 0.107(9) -0.035(8) -0.013(6) 0.024(7)
O17 0.049(5) 0.100(10) 0.053(6) 0.009(6) -0.012(5) -0.004(5)
O18 0.046(6) 0.117(10) 0.073(7) 0.004(7) -0.018(5) 0.002(6)
O19 0.106(10) 0.136(14) 0.129(12) 0.067(10) -0.009(9) -0.038(9)
O20 0.19(2) 0.39(4) 0.19(2) -0.01(3) -0.004(17) -0.01(3)
C1 0.028(7) 0.098(14) 0.047(9) -0.007(9) -0.009(7) 0.002(7)
C2 0.024(7) 0.094(13) 0.048(9) -0.001(9) -0.004(7) 0.006(7)
C3 0.023(7) 0.089(13) 0.042(8) -0.002(8) -0.015(6) -0.002(7)
C4 0.027(7) 0.101(13) 0.039(8) -0.006(9) -0.001(6) 0.000(8)
C5 0.027(7) 0.097(14) 0.036(8) 0.007(9) -0.003(6) 0.005(7)
C6 0.029(7) 0.078(12) 0.039(8) -0.005(8) -0.009(7) 0.004(7)
C7 0.019(6) 0.077(12) 0.041(8) -0.004(8) -0.009(6) 0.000(7)
C8 0.016(6) 0.081(12) 0.040(8) 0.000(8) -0.004(6) 0.003(6)
C9 0.024(7) 0.083(12) 0.043(9) 0.003(8) -0.010(6) 0.002(7)
C10 0.020(6) 0.084(12) 0.040(9) 0.002(8) -0.008(6) 0.000(7)
C11 0.017(6) 0.069(11) 0.039(8) 0.002(8) -0.006(6) 0.004(6)
C12 0.024(6) 0.069(12) 0.042(8) -0.003(8) -0.005(6) -0.002(7)
C13 0.018(6) 0.078(12) 0.037(7) -0.002(8) -0.003(6) -0.001(7)
C14 0.023(6) 0.076(12) 0.043(8) 0.000(8) -0.008(6) 0.002(7)
C15 0.020(6) 0.076(12) 0.045(8) -0.004(8) 0.004(6) 0.001(7)
C16 0.020(6) 0.084(12) 0.039(8) -0.003(8) -0.015(6) 0.002(7)
C17 0.052(8) 0.150(18) 0.039(9) 0.001(10) 0.012(7) -0.003(9)
C18 0.046(8) 0.093(13) 0.050(9) 0.010(9) -0.018(7) -0.001(8)
C19 0.025(7) 0.101(14) 0.067(10) 0.009(10) -0.018(7) 0.002(7)
C20 0.040(8) 0.122(15) 0.043(9) -0.006(10) 0.003(7) -0.004(8)
C21 0.032(7) 0.108(15) 0.055(9) 0.000(9) -0.006(7) 0.000(8)
C22 0.025(7) 0.093(13) 0.044(9) -0.002(9) -0.006(7) -0.006(7)
C23 0.025(7) 0.091(13) 0.046(9) -0.002(9) -0.017(7) -0.004(7)
C24 0.034(8) 0.100(14) 0.045(9) -0.003(9) -0.013(7) -0.004(8)
C25 0.035(8) 0.100(14) 0.049(10) -0.008(10) -0.015(7) -0.003(9)
C26 0.031(7) 0.091(14) 0.044(9) -0.003(9) -0.007(7) -0.006(8)
C27 0.025(7) 0.088(13) 0.039(8) -0.003(9) -0.008(6) 0.004(7)
C28 0.024(7) 0.089(12) 0.042(9) -0.002(9) -0.010(7) -0.007(7)
C29 0.024(7) 0.087(12) 0.044(9) -0.003(8) -0.008(7) 0.004(7)
C30 0.030(7) 0.095(13) 0.048(9) 0.004(9) -0.013(7) 0.002(8)
C31 0.024(7) 0.076(12) 0.048(9) -0.004(9) -0.002(6) 0.002(7)
C32 0.028(7) 0.083(13) 0.044(9) 0.003(9) -0.008(7) 0.003(7)
C33 0.031(7) 0.083(12) 0.051(9) -0.002(9) -0.010(7) 0.001(8)
C34 0.026(7) 0.082(12) 0.047(9) -0.001(9) 0.002(7) 0.005(7)
C35 0.021(7) 0.080(12) 0.055(9) 0.001(9) -0.008(7) -0.001(7)
C36 0.022(6) 0.087(12) 0.047(9) -0.002(9) -0.009(6) -0.004(7)
C37 0.043(8) 0.131(16) 0.053(10) -0.001(10) -0.025(7) -0.021(9)
C38 0.058(10) 0.158(19) 0.089(14) 0.015(14) -0.010(10) -0.011(11)
C39 0.041(8) 0.118(16) 0.064(10) 0.008(10) 0.014(8) 0.003(8)
C40 0.031(7) 0.127(16) 0.068(10) 0.004(10) -0.018(7) -0.007(8)
C41 0.17(4) 0.53(9) 0.23(4) -0.05(7) -0.06(3) 0.19(6)

loop_
_atom_type_symbol
_atom_type_description
_atom_type_scat_dispersion_real
_atom_type_scat_dispersion_imag
_atom_type_scat_source
C C 0.0033 0.0016 'International Tables Vol C Tables 4.2.6.8 and 6.1.1.4'
H H 0.0000 0.0000 'International Tables Vol C Tables 4.2.6.8 and 6.1.1.4'
N N 0.0061 0.0033 'International Tables Vol C Tables 4.2.6.8 and 6.1.1.4'
O O 0.0106 0.0060 'International Tables Vol C Tables 4.2.6.8 and 6.1.1.4'
Y Y -2.7962 3.5667 'International Tables Vol C Tables 4.2.6.8 and 6.1.1.4'

loop_
_geom_angle_atom_site_label_1
_geom_angle_atom_site_label_2
_geom_angle_atom_site_label_3
_geom_angle
O1 Y1 O6 78.2(3)
O1 Y1 O14 134.0(3)
O6 Y1 O14 145.7(3)
O1 Y1 O12 75.7(3)
O6 Y1 O12 73.1(3)
O14 Y1 O12 120.1(3)
O1 Y1 O15 88.7(3)
O6 Y1 O15 134.0(3)
O14 Y1 O15 52.9(3)
O12 Y1 O15 145.7(3)
O1 Y1 O11 116.3(3)
O6 Y1 O11 112.4(3)
O14 Y1 O11 68.2(4)
O12 Y1 O11 52.4(3)
O15 Y1 O11 112.9(3)
O1 Y1 O18 117.6(3)
O6 Y1 O18 75.6(3)
O14 Y1 O18 77.6(3)
O12 Y1 O18 142.3(3)
O15 Y1 O18 72.0(3)
O11 Y1 O18 126.0(3)
O1 Y1 O17 66.7(3)
O6 Y1 O17 67.4(3)
O14 Y1 O17 110.2(3)
O12 Y1 O17 129.5(3)
O15 Y1 O17 67.0(3)
O11 Y1 O17 177.0(3)
O18 Y1 O17 51.0(3)
O1 Y1 N2 140.3(3)
O6 Y1 N2 64.2(3)
O14 Y1 N2 85.6(3)
O12 Y1 N2 81.2(3)
O15 Y1 N2 126.4(3)
O11 Y1 N2 70.4(3)
O18 Y1 N2 66.4(3)
O17 Y1 N2 107.2(3)
O1 Y1 N1 64.6(3)
O6 Y1 N1 136.0(3)
O14 Y1 N1 77.5(3)
O12 Y1 N1 75.6(3)
O15 Y1 N1 70.1(3)
O11 Y1 N1 68.5(3)
O18 Y1 N1 142.0(3)
O17 Y1 N1 113.9(3)
N2 Y1 N1 138.8(3)
C1 N1 C9 118.2(11)
C1 N1 Y1 126.5(8)
C9 N1 Y1 114.9(8)
C29 N2 C21 119.0(10)
C29 N2 Y1 116.5(7)
C21 N2 Y1 124.5(8)
O13 N3 O11 128.8(15)
O13 N3 O12 119.4(17)
O11 N3 O12 111.7(15)
O16 N4 O14 127.1(12)
O16 N4 O15 120.0(14)
O14 N4 O15 112.5(13)
O19 N5 O18 123.7(15)
O19 N5 O17 125.2(14)
O18 N5 O17 110.5(14)
C10 O1 Y1 125.3(7)
C5 O2 C17 118.5(9)
C6 O3 C18 126.1(9)
C14 O4 C19 117.9(9)
C15 O5 C20 117.9(9)
C30 O6 Y1 124.1(8)
C25 O7 C37 115.9(10)
C26 O8 C38 121.3(12)
C34 O9 C39 117.5(9)
C35 O10 C40 113.9(10)
N3 O11 Y1 97.3(9)
N3 O12 Y1 98.5(10)
N4 O14 Y1 99.0(8)
N4 O15 Y1 95.2(8)
N5 O17 Y1 98.2(8)
N5 O18 Y1 100.3(9)
C41 O20 H20 109.5
N1 C1 C2 122.4(11)
N1 C1 H1 118.8
C2 C1 H1 118.8
C1 C2 C3 120.9(11)
C1 C2 H2 119.5
C3 C2 H2 119.5
C4 C3 C8 120.4(10)
C4 C3 C2 122.9(11)
C8 C3 C2 116.7(11)
C3 C4 C5 120.6(11)
C3 C4 H4 119.7
C5 C4 H4 119.7
O2 C5 C4 124.7(11)
O2 C5 C6 116.8(10)
C4 C5 C6 118.3(11)
O3 C6 C7 117.8(10)
O3 C6 C5 118.8(11)
C7 C6 C5 123.3(11)
C6 C7 C8 116.2(11)
C6 C7 C12 126.2(10)
C8 C7 C12 117.6(11)
C9 C8 C3 117.6(10)
C9 C8 C7 121.2(10)
C3 C8 C7 121.2(11)
N1 C9 C8 124.1(11)
N1 C9 C10 115.6(11)
C8 C9 C10 120.1(10)
O1 C10 C9 119.0(10)
O1 C10 C11 121.8(11)
C9 C10 C11 119.0(11)
C12 C11 C16 124.0(10)
C12 C11 C10 120.9(11)
C16 C11 C10 115.2(11)
C11 C12 C13 115.4(10)
C11 C12 C7 121.0(10)
C13 C12 C7 123.5(11)
C14 C13 C12 121.6(11)
C14 C13 H13 119.2
C12 C13 H13 119.2
C13 C14 O4 123.9(11)
C13 C14 C15 122.0(10)
O4 C14 C15 114.0(10)
O5 C15 C14 117.6(10)
O5 C15 C16 125.4(11)
C14 C15 C16 116.9(10)
C11 C16 C15 120.1(11)
C11 C16 H16 120.0
C15 C16 H16 120.0
O2 C17 H17A 109.5
O2 C17 H17B 109.5
H17A C17 H17B 109.5
O2 C17 H17C 109.5
H17A C17 H17C 109.5
H17B C17 H17C 109.5
O3 C18 H18A 109.5
O3 C18 H18B 109.5
H18A C18 H18B 109.5
O3 C18 H18C 109.5
H18A C18 H18C 109.5
H18B C18 H18C 109.5
O4 C19 H19A 109.5
O4 C19 H19B 109.5
H19A C19 H19B 109.5
O4 C19 H19C 109.5
H19A C19 H19C 109.5
H19B C19 H19C 109.5
O5 C20 H20A 109.5
O5 C20 H20B 109.5
H20A C20 H20B 109.5
O5 C20 H20C 109.5
H20A C20 H20C 109.5
H20B C20 H20C 109.5
C22 C21 N2 119.3(12)
C22 C21 H21 120.3
N2 C21 H21 120.3
C23 C22 C21 122.0(11)
C23 C22 H22 119.0
C21 C22 H22 119.0
C22 C23 C24 123.6(11)
C22 C23 C28 118.5(11)
C24 C23 C28 117.8(13)
C25 C24 C23 120.8(12)
C25 C24 H24 119.6
C23 C24 H24 119.6
C24 C25 O7 126.8(11)
C24 C25 C26 122.4(12)
O7 C25 C26 110.8(12)
O8 C26 C27 120.8(11)
O8 C26 C25 119.8(11)
C27 C26 C25 118.9(13)
C26 C27 C28 118.0(10)
C26 C27 C32 123.6(12)
C28 C27 C32 118.4(11)
C27 C28 C29 123.1(10)
C27 C28 C23 122.0(11)
C29 C28 C23 114.7(12)
N2 C29 C28 126.1(10)
N2 C29 C30 116.3(11)
C28 C29 C30 117.6(12)
O6 C30 C31 122.7(11)
O6 C30 C29 117.5(12)
C31 C30 C29 119.8(11)
C32 C31 C36 120.5(12)
C32 C31 C30 122.0(11)
C36 C31 C30 117.4(11)
C33 C32 C31 116.9(10)
C33 C32 C27 124.7(11)
C31 C32 C27 118.4(12)
C34 C33 C32 122.8(12)
C34 C33 H33 118.6
C32 C33 H33 118.6
O9 C34 C33 125.8(11)
O9 C34 C35 115.8(10)
C33 C34 C35 118.3(12)
C36 C35 O10 125.7(11)
C36 C35 C34 120.0(10)
O10 C35 C34 114.2(11)
C35 C36 C31 121.4(11)
C35 C36 H36 119.3
C31 C36 H36 119.3
O7 C37 H37A 109.5
O7 C37 H37B 109.5
H37A C37 H37B 109.5
O7 C37 H37C 109.5
H37A C37 H37C 109.5
H37B C37 H37C 109.5
O8 C38 H38A 109.5
O8 C38 H38B 109.5
H38A C38 H38B 109.5
O8 C38 H38C 109.5
H38A C38 H38C 109.5
H38B C38 H38C 109.5
O9 C39 H39A 109.5
O9 C39 H39B 109.5
H39A C39 H39B 109.5
O9 C39 H39C 109.5
H39A C39 H39C 109.5
H39B C39 H39C 109.5
O10 C40 H40A 109.5
O10 C40 H40B 109.5
H40A C40 H40B 109.5
O10 C40 H40C 109.5
H40A C40 H40C 109.5
H40B C40 H40C 109.5
O20 C41 H41A 109.5
O20 C41 H41B 109.5
H41A C41 H41B 109.5
O20 C41 H41C 109.5
H41A C41 H41C 109.5
H41B C41 H41C 109.5

loop_
_geom_bond_atom_site_label_1
_geom_bond_atom_site_label_2
_geom_bond_distance
Y1 O1 2.351(7)
Y1 O6 2.370(9)
Y1 O14 2.386(9)
Y1 O12 2.427(10)
Y1 O15 2.452(10)
Y1 O11 2.462(9)
Y1 O18 2.499(10)
Y1 O17 2.534(9)
Y1 N2 2.578(9)
Y1 N1 2.590(10)
N1 C1 1.331(14)
N1 C9 1.353(12)
N2 C29 1.291(14)
N2 C21 1.397(13)
N3 O13 1.211(16)
N3 O11 1.295(16)
N3 O12 1.311(14)
N4 O16 1.214(14)
N4 O14 1.285(14)
N4 O15 1.308(12)
N5 O19 1.162(14)
N5 O18 1.312(13)
N5 O17 1.326(15)
O1 C10 1.268(13)
O2 C5 1.315(13)
O2 C17 1.447(13)
O3 C6 1.362(11)
O3 C18 1.469(12)
O4 C14 1.381(11)
O4 C19 1.437(13)
O5 C15 1.368(13)
O5 C20 1.426(13)
O6 C30 1.264(13)
O7 C25 1.369(14)
O7 C37 1.461(11)
O8 C26 1.356(14)
O8 C38 1.385(15)
O9 C34 1.346(13)
O9 C39 1.439(13)
O10 C35 1.391(11)
O10 C40 1.489(13)
O20 C41 1.41(5)
O20 H20 0.8200
C1 C2 1.376(15)
C1 H1 0.9300
C2 C3 1.422(13)
C2 H2 0.9300
C3 C4 1.381(15)
C3 C8 1.420(15)
C4 C5 1.391(13)
C4 H4 0.9300
C5 C6 1.453(16)
C6 C7 1.369(15)
C7 C8 1.445(13)
C7 C12 1.489(15)
C8 C9 1.404(15)
C9 C10 1.442(16)
C10 C11 1.469(13)
C11 C12 1.356(15)
C11 C16 1.382(15)
C12 C13 1.429(12)
C13 C14 1.363(15)
C13 H13 0.9300
C14 C15 1.385(15)
C15 C16 1.407(13)
C16 H16 0.9300
C17 H17A 0.9600
C17 H17B 0.9600
C17 H17C 0.9600
C18 H18A 0.9600
C18 H18B 0.9600
C18 H18C 0.9600
C19 H19A 0.9600
C19 H19B 0.9600
C19 H19C 0.9600
C20 H20A 0.9600
C20 H20B 0.9600
C20 H20C 0.9600
C21 C22 1.387(15)
C21 H21 0.9300
C22 C23 1.372(16)
C22 H22 0.9300
C23 C24 1.423(16)
C23 C28 1.451(14)
C24 C25 1.313(17)
C24 H24 0.9300
C25 C26 1.485(15)
C26 C27 1.395(15)
C27 C28 1.413(16)
C27 C32 1.501(14)
C28 C29 1.414(15)
C29 C30 1.481(15)
C30 C31 1.424(16)
C31 C32 1.402(15)
C31 C36 1.406(13)
C32 C33 1.386(16)
C33 C34 1.380(14)
C33 H33 0.9300
C34 C35 1.427(16)
C35 C36 1.320(16)
C36 H36 0.9300
C37 H37A 0.9600
C37 H37B 0.9600
C37 H37C 0.9600
C38 H38A 0.9600
C38 H38B 0.9600
C38 H38C 0.9600
C39 H39A 0.9600
C39 H39B 0.9600
C39 H39C 0.9600
C40 H40A 0.9600
C40 H40B 0.9600
C40 H40C 0.9600
C41 H41A 0.9600
C41 H41B 0.9600
C41 H41C 0.9600

loop_
_geom_torsion_atom_site_label_1
_geom_torsion_atom_site_label_2
_geom_torsion_atom_site_label_3
_geom_torsion_atom_site_label_4
_geom_torsion
O1 Y1 N1 C1 -179.1(12)
O6 Y1 N1 C1 145.7(10)
O14 Y1 N1 C1 -25.9(11)
O12 Y1 N1 C1 100.1(11)
O15 Y1 N1 C1 -80.7(11)
O11 Y1 N1 C1 45.3(11)
O18 Y1 N1 C1 -76.2(12)
O17 Y1 N1 C1 -132.7(11)
N2 Y1 N1 C1 42.2(13)
O1 Y1 N1 C9 -6.2(8)
O6 Y1 N1 C9 -41.3(10)
O14 Y1 N1 C9 147.0(9)
O12 Y1 N1 C9 -87.0(9)
O15 Y1 N1 C9 92.2(9)
O11 Y1 N1 C9 -141.8(10)
O18 Y1 N1 C9 96.8(9)
O17 Y1 N1 C9 40.2(9)
N2 Y1 N1 C9 -144.8(8)
O1 Y1 N2 C29 28.9(13)
O6 Y1 N2 C29 8.3(10)
O14 Y1 N2 C29 -154.9(11)
O12 Y1 N2 C29 83.7(11)
O15 Y1 N2 C29 -118.7(10)
O11 Y1 N2 C29 136.8(11)
O18 Y1 N2 C29 -76.5(11)
O17 Y1 N2 C29 -45.1(11)
N1 Y1 N2 C29 139.8(10)
O1 Y1 N2 C21 -155.1(9)
O6 Y1 N2 C21 -175.7(11)
O14 Y1 N2 C21 21.1(10)
O12 Y1 N2 C21 -100.3(10)
O15 Y1 N2 C21 57.2(11)
O11 Y1 N2 C21 -47.3(10)
O18 Y1 N2 C21 99.5(10)
O17 Y1 N2 C21 130.9(10)
N1 Y1 N2 C21 -44.3(12)
O6 Y1 O1 C10 159.5(11)
O14 Y1 O1 C10 -34.1(12)
O12 Y1 O1 C10 84.2(11)
O15 Y1 O1 C10 -64.9(11)
O11 Y1 O1 C10 50.2(11)
O18 Y1 O1 C10 -133.8(10)
O17 Y1 O1 C10 -130.3(11)
N2 Y1 O1 C10 140.6(10)
N1 Y1 O1 C10 3.6(10)
O1 Y1 O6 C30 -178.2(11)
O14 Y1 O6 C30 19.3(14)
O12 Y1 O6 C30 -99.8(11)
O15 Y1 O6 C30 105.2(11)
O11 Y1 O6 C30 -64.4(12)
O18 Y1 O6 C30 59.0(11)
O17 Y1 O6 C30 112.3(12)
N2 Y1 O6 C30 -11.5(11)
N1 Y1 O6 C30 -146.2(10)
O13 N3 O11 Y1 -174.5(15)
O12 N3 O11 Y1 3.1(12)
O1 Y1 O11 N3 41.3(9)
O6 Y1 O11 N3 -46.3(8)
O14 Y1 O11 N3 170.8(9)
O12 Y1 O11 N3 -2.0(7)
O15 Y1 O11 N3 141.8(8)
O18 Y1 O11 N3 -134.4(8)
N2 Y1 O11 N3 -96.0(8)
N1 Y1 O11 N3 86.1(8)
O13 N3 O12 Y1 174.7(12)
O11 N3 O12 Y1 -3.1(12)
O1 Y1 O12 N3 -138.8(8)
O6 Y1 O12 N3 139.4(8)
O14 Y1 O12 N3 -5.9(8)
O15 Y1 O12 N3 -73.1(9)
O11 Y1 O12 N3 1.9(7)
O18 Y1 O12 N3 104.4(8)
O17 Y1 O12 N3 178.9(7)
N2 Y1 O12 N3 73.8(8)
N1 Y1 O12 N3 -71.8(7)
O16 N4 O14 Y1 -178.3(15)
O15 N4 O14 Y1 -6.1(11)
O1 Y1 O14 N4 -36.1(9)
O6 Y1 O14 N4 119.7(8)
O12 Y1 O14 N4 -135.6(7)
O15 Y1 O14 N4 3.7(7)
O11 Y1 O14 N4 -142.2(8)
O18 Y1 O14 N4 80.4(8)
O17 Y1 O14 N4 40.5(8)
N2 Y1 O14 N4 147.2(8)
N1 Y1 O14 N4 -70.6(8)
O16 N4 O15 Y1 178.7(13)
O14 N4 O15 Y1 5.9(11)
O1 Y1 O15 N4 148.9(7)
O6 Y1 O15 N4 -138.9(7)
O14 Y1 O15 N4 -3.6(7)
O12 Y1 O15 N4 86.9(8)
O11 Y1 O15 N4 30.7(8)
O18 Y1 O15 N4 -91.5(7)
O17 Y1 O15 N4 -146.0(8)
N2 Y1 O15 N4 -51.1(8)
N1 Y1 O15 N4 85.5(7)
O19 N5 O17 Y1 174.5(18)
O18 N5 O17 Y1 3.1(12)
O1 Y1 O17 N5 -177.9(9)
O6 Y1 O17 N5 -91.4(8)
O14 Y1 O17 N5 51.8(9)
O12 Y1 O17 N5 -132.6(8)
O15 Y1 O17 N5 83.0(8)
O18 Y1 O17 N5 -1.9(8)
N2 Y1 O17 N5 -39.9(8)
N1 Y1 O17 N5 136.7(8)
O19 N5 O18 Y1 -174.7(17)
O17 N5 O18 Y1 -3.1(12)
O1 Y1 O18 N5 6.1(9)
O6 Y1 O18 N5 74.3(8)
O14 Y1 O18 N5 -127.3(8)
O12 Y1 O18 N5 108.9(8)
O15 Y1 O18 N5 -72.6(8)
O11 Y1 O18 N5 -178.2(8)
O17 Y1 O18 N5 2.0(8)
N2 Y1 O18 N5 142.1(9)
N1 Y1 O18 N5 -77.1(9)
C9 N1 C1 C2 2(2)
Y1 N1 C1 C2 175.2(10)
N1 C1 C2 C3 -1(2)
C1 C2 C3 C4 179.4(15)
C1 C2 C3 C8 0(2)
C8 C3 C4 C5 0(2)
C2 C3 C4 C5 -179.5(13)
C17 O2 C5 C4 5(2)
C17 O2 C5 C6 179.9(12)
C3 C4 C5 O2 175.2(15)
C3 C4 C5 C6 0(2)
C18 O3 C6 C7 -150.7(13)
C18 O3 C6 C5 32.5(19)
O2 C5 C6 O3 0(2)
C4 C5 C6 O3 175.7(12)
O2 C5 C6 C7 -176.5(14)
C4 C5 C6 C7 -1(2)
O3 C6 C7 C8 -175.1(11)
C5 C6 C7 C8 1(2)
O3 C6 C7 C12 4(2)
C5 C6 C7 C12 -179.9(12)
C4 C3 C8 C9 -179.7(14)
C2 C3 C8 C9 0(2)
C4 C3 C8 C7 1(2)
C2 C3 C8 C7 -179.7(12)
C6 C7 C8 C9 178.9(14)
C12 C7 C8 C9 0.2(19)
C6 C7 C8 C3 -1(2)
C12 C7 C8 C3 179.9(13)
C1 N1 C9 C8 -3(2)
Y1 N1 C9 C8 -176.5(11)
C1 N1 C9 C10 -178.1(12)
Y1 N1 C9 C10 8.3(15)
C3 C8 C9 N1 2(2)
C7 C8 C9 N1 -178.6(12)
C3 C8 C9 C10 176.7(12)
C7 C8 C9 C10 -4(2)
Y1 O1 C10 C9 -0.6(18)
Y1 O1 C10 C11 173.7(8)
N1 C9 C10 O1 -6(2)
C8 C9 C10 O1 178.9(13)
N1 C9 C10 C11 179.8(11)
C8 C9 C10 C11 4(2)
O1 C10 C11 C12 -176.1(14)
C9 C10 C11 C12 -2(2)
O1 C10 C11 C16 2.3(19)
C9 C10 C11 C16 176.6(13)
C16 C11 C12 C13 1(2)
C10 C11 C12 C13 179.0(11)
C16 C11 C12 C7 -180.0(12)
C10 C11 C12 C7 -2(2)
C6 C7 C12 C11 -176.1(15)
C8 C7 C12 C11 3(2)
C6 C7 C12 C13 3(2)
C8 C7 C12 C13 -178.2(12)
C11 C12 C13 C14 -3.0(19)
C7 C12 C13 C14 177.7(13)
C12 C13 C14 O4 179.5(12)
C12 C13 C14 C15 3(2)
C19 O4 C14 C13 -3.5(18)
C19 O4 C14 C15 173.2(12)
C20 O5 C15 C14 -172.6(13)
C20 O5 C15 C16 5(2)
C13 C14 C15 O5 177.0(11)
O4 C14 C15 O5 0.2(19)
C13 C14 C15 C16 -1(2)
O4 C14 C15 C16 -177.4(11)
C12 C11 C16 C15 2(2)
C10 C11 C16 C15 -176.8(12)
O5 C15 C16 C11 -179.0(13)
C14 C15 C16 C11 -2(2)
C29 N2 C21 C22 -2(2)
Y1 N2 C21 C22 -177.7(10)
N2 C21 C22 C23 0(2)
C21 C22 C23 C24 -179.3(14)
C21 C22 C23 C28 4(2)
C22 C23 C24 C25 -178.0(15)
C28 C23 C24 C25 -1(2)
C23 C24 C25 O7 -176.1(13)
C23 C24 C25 C26 3(2)
C37 O7 C25 C24 1(2)
C37 O7 C25 C26 -178.5(11)
C38 O8 C26 C27 127.0(14)
C38 O8 C26 C25 -61.6(18)
C24 C25 C26 O8 -174.8(15)
O7 C25 C26 O8 4.3(19)
C24 C25 C26 C27 -3(2)
O7 C25 C26 C27 175.8(13)
O8 C26 C27 C28 173.6(13)
C25 C26 C27 C28 2(2)
O8 C26 C27 C32 -8(2)
C25 C26 C27 C32 -179.4(12)
C26 C27 C28 C29 -176.3(15)
C32 C27 C28 C29 5(2)
C26 C27 C28 C23 -1(2)
C32 C27 C28 C23 -179.3(13)
C22 C23 C28 C27 177.1(14)
C24 C23 C28 C27 0(2)
C22 C23 C28 C29 -7(2)
C24 C23 C28 C29 176.2(13)
C21 N2 C29 C28 -2(2)
Y1 N2 C29 C28 174.4(12)
C21 N2 C29 C30 178.1(12)
Y1 N2 C29 C30 -5.7(17)
C27 C28 C29 N2 -177.9(14)
C23 C28 C29 N2 6(2)
C27 C28 C29 C30 2(2)
C23 C28 C29 C30 -173.8(12)
Y1 O6 C30 C31 -165.1(10)
Y1 O6 C30 C29 13.3(18)
N2 C29 C30 O6 -4(2)
C28 C29 C30 O6 176.0(14)
N2 C29 C30 C31 174.4(14)
C28 C29 C30 C31 -6(2)
O6 C30 C31 C32 179.9(14)
C29 C30 C31 C32 2(2)
O6 C30 C31 C36 3(2)
C29 C30 C31 C36 -175.5(12)
C36 C31 C32 C33 3(2)
C30 C31 C32 C33 -174.3(13)
C36 C31 C32 C27 -177.3(12)
C30 C31 C32 C27 6(2)
C26 C27 C32 C33 -7(2)
C28 C27 C32 C33 171.0(14)
C26 C27 C32 C31 172.5(14)
C28 C27 C32 C31 -9(2)
C31 C32 C33 C34 -4(2)
C27 C32 C33 C34 176.4(13)
C39 O9 C34 C33 3(2)
C39 O9 C34 C35 179.5(13)
C32 C33 C34 O9 178.5(14)
C32 C33 C34 C35 2(2)
C40 O10 C35 C36 -6(2)
C40 O10 C35 C34 170.4(12)
O9 C34 C35 C36 -175.9(13)
C33 C34 C35 C36 1(2)
O9 C34 C35 O10 7.1(19)
C33 C34 C35 O10 -175.8(11)
O10 C35 C36 C31 174.6(13)
C34 C35 C36 C31 -2(2)
C32 C31 C36 C35 0(2)
C30 C31 C36 C35 177.2(14)
